data_7154065
loop_
_publ_author_name
'Atzori, Matteo'
'Pop, Flavia'
'Cauchy, Thomas'
'Mercuri, Maria Laura'
'Avarvari, Narcis'

_publ_section_title
;
 Thiophene-benzoquinones: synthesis, crystal structures and preliminary
 coordination chemistry of derived anilate ligands.
;
_journal_issue 43
_journal_name_full 'Organic &amp; biomolecular chemistry'
_journal_page_first 8752
_journal_page_last 8763
_journal_paper_doi 10.1039/c4ob01582g
_journal_volume 12
_journal_year 2014
_chemical_formula_moiety 'C10 H10 Br2 O4'
_chemical_formula_sum 'C10 H10 Br2 O4'
_chemical_formula_weight 354.00
_chemical_name_systematic
;
 ?
;
_space_group_IT_number 14
_symmetry_cell_setting monoclinic
_symmetry_space_group_name_Hall '-P 2yn'
_symmetry_space_group_name_H-M 'P 1 21/n 1'
_atom_sites_solution_hydrogens geom
_atom_sites_solution_primary direct
_atom_sites_solution_secondary difmap
_audit_creation_method SHELXL-97
_cell_angle_alpha 90.000(5)
_cell_angle_beta 96.958(8)
_cell_angle_gamma 90.000(6)
_cell_formula_units_Z 2
_cell_length_a 8.9370(11)
_cell_length_b 5.0321(2)
_cell_length_c 13.3138(12)
_cell_measurement_reflns_used 2095
_cell_measurement_temperature 293(2)
_cell_measurement_theta_max 26.98
_cell_measurement_theta_min 4.33
_cell_volume 594.34(9)
_computing_cell_refinement 'Dirax/lsq (Duisenberg & Schreurs, 1989-2000)'
_computing_data_collection KappaCCD
_computing_data_reduction 'Denzo and Scalepak'
_computing_structure_refinement 'SHELXL-97 (Sheldrick, 1997)'
_computing_structure_solution 'SHELXS-97 (Sheldrick, 1997)'
_diffrn_ambient_temperature 293(2)
_diffrn_measured_fraction_theta_full 0.992
_diffrn_measured_fraction_theta_max 0.992
_diffrn_measurement_device_type area_detector
_diffrn_measurement_method CCD
_diffrn_radiation_monochromator graphite
_diffrn_radiation_source 'fine-focus sealed tube'
_diffrn_radiation_type MoK\a
_diffrn_radiation_wavelength 0.71073
_diffrn_reflns_av_R_equivalents 0.0480
_diffrn_reflns_av_sigmaI/netI 0.0389
_diffrn_reflns_limit_h_max 11
_diffrn_reflns_limit_h_min -11
_diffrn_reflns_limit_k_max 5
_diffrn_reflns_limit_k_min -6
_diffrn_reflns_limit_l_max 16
_diffrn_reflns_limit_l_min -15
_diffrn_reflns_number 6898
_diffrn_reflns_theta_full 26.98
_diffrn_reflns_theta_max 26.98
_diffrn_reflns_theta_min 4.33
_exptl_absorpt_coefficient_mu 6.815
_exptl_absorpt_correction_T_max 0.7455
_exptl_absorpt_correction_T_min 0.5193
_exptl_absorpt_correction_type multi-scan
_exptl_absorpt_process_details sadabs
_exptl_crystal_colour orange
_exptl_crystal_density_diffrn 1.978
_exptl_crystal_density_meas ?
_exptl_crystal_density_method 'not measured'
_exptl_crystal_description prism
_exptl_crystal_F_000 344
_exptl_crystal_size_max 0.2
_exptl_crystal_size_mid 0.05
_exptl_crystal_size_min 0.02
_refine_diff_density_max 0.421
_refine_diff_density_min -0.342
_refine_diff_density_rms 0.089
_refine_ls_extinction_method none
_refine_ls_goodness_of_fit_ref 1.091
_refine_ls_hydrogen_treatment constr
_refine_ls_matrix_type full
_refine_ls_number_parameters 73
_refine_ls_number_reflns 1286
_refine_ls_number_restraints 0
_refine_ls_restrained_S_all 1.091
_refine_ls_R_factor_all 0.0623
_refine_ls_R_factor_gt 0.0357
_refine_ls_shift/su_max 0.000
_refine_ls_shift/su_mean 0.000
_refine_ls_structure_factor_coef Fsqd
_refine_ls_weighting_details 'calc w=1/[\s^2^(Fo^2^)+(0.0082P)^2^+0.9730P] where P=(Fo^2^+2Fc^2^)/3'
_refine_ls_weighting_scheme calc
_refine_ls_wR_factor_gt 0.0568
_refine_ls_wR_factor_ref 0.0641
_reflns_number_gt 965
_reflns_number_total 1286
_reflns_threshold_expression >2sigma(I)
_cod_data_source_file c4ob01582g2.cif
_cod_data_source_block 2a
_cod_depositor_comments
;
The following automatic conversions were performed:

'_symmetry_cell_setting' value 'Monoclinic' changed to 'monoclinic'
according to
/usr/data/users/saulius/crontab/automatic-downloads/rss-feeds/RSC/lib/dictionaries/cif_core.dic
dictionary named 'cif_core.dic' version 2.4.2 from 2011-04-26.

Automatic conversion script
Id: cif_fix_values 2281 2013-09-26 08:29:07Z andrius 

 Adding full bibliography for 7154065--7154070.cif.

The following automatic conversions were performed:

'_exptl_crystal_density_meas' value 'not measured' was changed to '?'
- the value is perceived as not measured.

Automatic conversion script
Id: cif_fix_values 3008 2015-01-20 13:52:24Z robertas 
;
_cod_original_sg_symbol_H-M P21/n
_cod_database_code 7154065

loop_
_symmetry_equiv_pos_as_xyz
'x, y, z'
'-x+1/2, y+1/2, -z+1/2'
'-x, -y, -z'
'x-1/2, -y-1/2, z-1/2'

loop_
_atom_site_label
_atom_site_type_symbol
_atom_site_fract_x
_atom_site_fract_y
_atom_site_fract_z
_atom_site_U_iso_or_equiv
_atom_site_adp_type
_atom_site_occupancy
_atom_site_symmetry_multiplicity
_atom_site_calc_flag
_atom_site_refinement_flags
Br1 Br 0.37768(4) 0.06328(9) 0.82402(3) 0.04692(15) Uani 1 1 d .
O2 O 0.2061(3) 0.4232(7) 0.9480(3) 0.0727(10) Uani 1 1 d .
O1 O 0.6956(3) 0.1960(7) 0.9009(2) 0.0608(9) Uani 1 1 d .
C3 C 0.6027(4) 0.3425(8) 0.9479(3) 0.0359(9) Uani 1 1 d .
C2 C 0.8569(4) 0.2172(9) 0.9096(3) 0.0568(12) Uani 1 1 d .
H2A H 0.9012 0.1661 0.9770 0.068 Uiso 1 1 calc R
H2B H 0.8866 0.3985 0.8971 0.068 Uiso 1 1 calc R
C4 C 0.4529(4) 0.3109(7) 0.9237(3) 0.0344(8) Uani 1 1 d .
C5 C 0.3404(4) 0.4563(8) 0.9711(3) 0.0411(9) Uani 1 1 d .
C1 C 0.9083(4) 0.0350(10) 0.8327(3) 0.0599(12) Uani 1 1 d .
H1A H 1.0161 0.0429 0.8361 0.090 Uiso 1 1 calc R
H1B H 0.8638 0.0880 0.7664 0.090 Uiso 1 1 calc R
H1C H 0.8780 -0.1435 0.8458 0.090 Uiso 1 1 calc R

loop_
_atom_site_aniso_label
_atom_site_aniso_U_11
_atom_site_aniso_U_22
_atom_site_aniso_U_33
_atom_site_aniso_U_23
_atom_site_aniso_U_13
_atom_site_aniso_U_12
Br1 0.0449(2) 0.0469(2) 0.0467(2) -0.0089(2) -0.00348(16) -0.0046(2)
O2 0.0307(14) 0.092(3) 0.094(2) -0.046(2) 0.0015(15) -0.0096(16)
O1 0.0320(14) 0.076(2) 0.074(2) -0.0330(17) 0.0047(14) 0.0008(15)
C3 0.0335(19) 0.035(2) 0.039(2) -0.0008(16) 0.0033(16) -0.0021(17)
C2 0.036(2) 0.064(3) 0.069(3) -0.012(2) 0.004(2) 0.004(2)
C4 0.0334(19) 0.033(2) 0.035(2) 0.0001(16) -0.0016(15) -0.0015(17)
C5 0.0336(19) 0.044(2) 0.044(2) 0.0002(19) -0.0013(16) -0.0028(18)
C1 0.044(2) 0.066(3) 0.071(3) -0.016(2) 0.010(2) 0.007(2)

loop_
_atom_type_symbol
_atom_type_description
_atom_type_scat_dispersion_real
_atom_type_scat_dispersion_imag
_atom_type_scat_source
C C 0.0033 0.0016 'International Tables Vol C Tables 4.2.6.8 and 6.1.1.4'
H H 0.0000 0.0000 'International Tables Vol C Tables 4.2.6.8 and 6.1.1.4'
O O 0.0106 0.0060 'International Tables Vol C Tables 4.2.6.8 and 6.1.1.4'
Br Br -0.2901 2.4595 'International Tables Vol C Tables 4.2.6.8 and 6.1.1.4'

loop_
_geom_angle_atom_site_label_1
_geom_angle_atom_site_label_2
_geom_angle_atom_site_label_3
_geom_angle
_geom_angle_site_symmetry_3
C3 O1 C2 127.0(3) .
O1 C3 C4 118.9(3) .
O1 C3 C5 122.1(3) 3_667
C4 C3 C5 119.0(3) 3_667
O1 C2 C1 106.8(3) .
O1 C2 H2A 110.4 .
C1 C2 H2A 110.4 .
O1 C2 H2B 110.4 .
C1 C2 H2B 110.4 .
H2A C2 H2B 108.6 .
C3 C4 C5 123.9(3) .
C3 C4 Br1 120.4(3) .
C5 C4 Br1 115.7(2) .
O2 C5 C4 122.5(4) .
O2 C5 C3 120.4(3) 3_667
C4 C5 C3 117.1(3) 3_667
C2 C1 H1A 109.5 .
C2 C1 H1B 109.5 .
H1A C1 H1B 109.5 .
C2 C1 H1C 109.5 .
H1A C1 H1C 109.5 .
H1B C1 H1C 109.5 .

loop_
_geom_bond_atom_site_label_1
_geom_bond_atom_site_label_2
_geom_bond_distance
_geom_bond_site_symmetry_2
Br1 C4 1.884(4) .
O2 C5 1.213(4) .
O1 C3 1.323(4) .
O1 C2 1.437(4) .
C3 C4 1.348(5) .
C3 C5 1.521(5) 3_667
C2 C1 1.488(5) .
C2 H2A 0.9700 .
C2 H2B 0.9700 .
C4 C5 1.449(5) .
C5 C3 1.521(5) 3_667
C1 H1A 0.9600 .
C1 H1B 0.9600 .
C1 H1C 0.9600 .
